data_1553763
loop_
_publ_author_name
'Hong, Longcheng'
'Ahles, Sebastian'
'Strauss, Marcel A.'
'Logemann, Christian'
'Wegner, Hermann A.'

_publ_section_title
;
 Synthesis of 2,3-diaza-anthraquinones via the bidentate Lewis acid
 catalysed inverse electron-demand Diels--Alder (IEDDA) reaction
;
_journal_issue 5
_journal_name_full 'Organic Chemistry Frontiers'
_journal_page_first 871
_journal_paper_doi 10.1039/C7QO00172J
_journal_volume 4
_journal_year 2017
_chemical_formula_moiety 'C14 H10 N2 O2, H2 O'
_chemical_formula_sum 'C14 H12 N2 O3'
_chemical_formula_weight 256.26
_space_group_crystal_system triclinic
_space_group_IT_number 2
_space_group_name_Hall '-P 1'
_space_group_name_H-M_alt 'P -1'
_atom_sites_solution_hydrogens difmap
_atom_sites_solution_primary intrinsic
_atom_sites_solution_secondary difmap
_audit_creation_method SHELXL-2014
_audit_update_record
;
2017-02-27 deposited with the CCDC.
2017-04-05 downloaded from the CCDC.
;
_cell_angle_alpha 92.777(2)
_cell_angle_beta 92.263(2)
_cell_angle_gamma 114.9680(10)
_cell_formula_units_Z 2
_cell_length_a 7.1026(3)
_cell_length_b 7.8866(3)
_cell_length_c 11.4159(5)
_cell_measurement_reflns_used 9965
_cell_measurement_temperature 100(2)
_cell_measurement_theta_max 45.35
_cell_measurement_theta_min 2.86
_cell_volume 577.75(4)
_computing_cell_refinement 'APEX3 v2014.5-2'
_computing_data_collection 'APEX3 v2015.5-2'
_computing_data_reduction 'APEX3 v2014.5-2'
_computing_molecular_graphics 'Diamond 4.3'
_computing_structure_refinement 'SHELXL-2014/7 (Sheldrick, 2014)'
_computing_structure_solution 'SHELXS-2014 (Sheldrick, 2014)'
_diffrn_ambient_temperature 100(2)
_diffrn_measured_fraction_theta_full 0.999
_diffrn_measured_fraction_theta_max 0.994
_diffrn_measurement_device_type 'BRUKER D8 Venture, Bruker Photon 100 CMOS detector'
_diffrn_measurement_method '\f and \w scans'
_diffrn_radiation_type MoK\a
_diffrn_radiation_wavelength 0.71073
_diffrn_reflns_av_R_equivalents 0.0415
_diffrn_reflns_av_unetI/netI 0.0192
_diffrn_reflns_Laue_measured_fraction_full 0.999
_diffrn_reflns_Laue_measured_fraction_max 0.994
_diffrn_reflns_limit_h_max 11
_diffrn_reflns_limit_h_min -11
_diffrn_reflns_limit_k_max 12
_diffrn_reflns_limit_k_min -12
_diffrn_reflns_limit_l_max 18
_diffrn_reflns_limit_l_min -18
_diffrn_reflns_number 52988
_diffrn_reflns_point_group_measured_fraction_full 0.999
_diffrn_reflns_point_group_measured_fraction_max 0.994
_diffrn_reflns_theta_full 25.242
_diffrn_reflns_theta_max 34.999
_diffrn_reflns_theta_min 2.856
_diffrn_source 'ImuS microfocus source'
_diffrn_standards_decay_% 0
_diffrn_standards_interval_count 0
_diffrn_standards_interval_time 0
_diffrn_standards_number 0
_exptl_absorpt_coefficient_mu 0.106
_exptl_absorpt_correction_T_max 0.985
_exptl_absorpt_correction_T_min 0.962
_exptl_absorpt_correction_type numerical
_exptl_absorpt_process_details 'SADABS-2014/5, Bruker, Madison, 2014'
_exptl_crystal_colour colourless
_exptl_crystal_density_diffrn 1.473
_exptl_crystal_description plate
_exptl_crystal_F_000 268
_exptl_crystal_recrystallization_method 'Re-crystallisation from solvent'
_exptl_crystal_size_max 0.372
_exptl_crystal_size_mid 0.261
_exptl_crystal_size_min 0.146
_refine_diff_density_max 0.614
_refine_diff_density_min -0.375
_refine_diff_density_rms 0.074
_refine_ls_extinction_method none
_refine_ls_goodness_of_fit_ref 1.084
_refine_ls_hydrogen_treatment refall
_refine_ls_matrix_type full
_refine_ls_number_parameters 220
_refine_ls_number_reflns 5048
_refine_ls_number_restraints 0
_refine_ls_restrained_S_all 1.084
_refine_ls_R_factor_all 0.0557
_refine_ls_R_factor_gt 0.0450
_refine_ls_shift/su_max 0.000
_refine_ls_shift/su_mean 0.000
_refine_ls_structure_factor_coef Fsqd
_refine_ls_weighting_details 'w=1/[\s^2^(Fo^2^)+(0.0691P)^2^+0.0836P] where P=(Fo^2^+2Fc^2^)/3'
_refine_ls_weighting_scheme calc
_refine_ls_wR_factor_gt 0.1174
_refine_ls_wR_factor_ref 0.1233
_reflns_Friedel_coverage 0.000
_reflns_number_gt 4143
_reflns_number_total 5048
_reflns_threshold_expression 'I > 2\s(I)'
_cod_data_source_file c7qo00172j2.cif
_cod_data_source_block mo_hol86_0m
_cod_database_code 1553763
_shelx_space_group_comment
;
The symmetry employed for this shelxl refinement is uniquely defined
by the following loop, which should always be used as a source of
symmetry information in preference to the above space-group names.
They are only intended as comments.
;
_shelx_estimated_absorpt_t_min 0.962
_shelx_estimated_absorpt_t_max 0.985
_shelxl_version_number 2013-4

loop_
_space_group_symop_operation_xyz
'x, y, z'
'-x, -y, -z'

loop_
_atom_site_label
_atom_site_type_symbol
_atom_site_fract_x
_atom_site_fract_y
_atom_site_fract_z
_atom_site_U_iso_or_equiv
_atom_site_adp_type
_atom_site_occupancy
_atom_site_site_symmetry_order
_atom_site_calc_flag
O1 O 0.74409(9) 0.78889(7) 0.37251(5) 0.01393(11) Uani 1 1 d
O2 O 0.72866(10) 0.17494(8) 0.56792(5) 0.01627(12) Uani 1 1 d
O3 O 0.46495(11) 0.21827(9) -0.09024(5) 0.02266(15) Uani 1 1 d
N2 N 0.62336(10) 0.15629(9) 0.20532(5) 0.01229(12) Uani 1 1 d
N1 N 0.62407(10) 0.30903(9) 0.15641(5) 0.01239(12) Uani 1 1 d
C6 C 0.78408(10) 0.65194(9) 0.54719(5) 0.00790(11) Uani 1 1 d
C3 C 0.69695(10) 0.31863(9) 0.39628(6) 0.00834(11) Uani 1 1 d
C2 C 0.70120(10) 0.47602(9) 0.34626(6) 0.00792(11) Uani 1 1 d
C5 C 0.74431(10) 0.65266(9) 0.41883(6) 0.00850(12) Uani 1 1 d
C7 C 0.77323(10) 0.48961(9) 0.59846(6) 0.00829(11) Uani 1 1 d
C9 C 0.82908(10) 0.81481(9) 0.61857(6) 0.00980(12) Uani 1 1 d
C1 C 0.66139(11) 0.46374(9) 0.22391(6) 0.01039(12) Uani 1 1 d
C12 C 0.80401(11) 0.49340(10) 0.72038(6) 0.01002(12) Uani 1 1 d
C4 C 0.65750(11) 0.15964(9) 0.32088(6) 0.01047(12) Uani 1 1 d
C8 C 0.73206(10) 0.31567(9) 0.52605(6) 0.00911(12) Uani 1 1 d
C11 C 0.84899(11) 0.65538(10) 0.79181(6) 0.01034(12) Uani 1 1 d
C10 C 0.86253(10) 0.81943(9) 0.74015(6) 0.01017(12) Uani 1 1 d
C14 C 0.88295(13) 0.65539(11) 0.92260(6) 0.01523(14) Uani 1 1 d
C13 C 0.91200(12) 0.99676(10) 0.81520(7) 0.01466(14) Uani 1 1 d
H12 H 0.789(2) 0.3784(18) 0.7544(12) 0.026(3) Uiso 1 1 d
H1 H 0.650(2) 0.5610(18) 0.1836(12) 0.024(3) Uiso 1 1 d
H9 H 0.836(2) 0.9257(19) 0.5851(12) 0.030(3) Uiso 1 1 d
H4 H 0.654(2) 0.0445(19) 0.3519(12) 0.027(3) Uiso 1 1 d
H14A H 0.7835(19) 0.6920(18) 0.9629(11) 0.024(3) Uiso 1 1 d
H13A H 0.817(2) 0.9729(18) 0.8816(11) 0.026(3) Uiso 1 1 d
H13B H 1.054(2) 1.0466(18) 0.8489(12) 0.027(3) Uiso 1 1 d
H14B H 0.861(2) 0.5288(19) 0.9434(12) 0.032(3) Uiso 1 1 d
H13C H 0.897(2) 1.0897(19) 0.7673(12) 0.028(3) Uiso 1 1 d
H3A H 0.515(2) 0.236(2) -0.0217(15) 0.043(4) Uiso 1 1 d
H14C H 1.023(2) 0.7427(19) 0.9465(12) 0.029(3) Uiso 1 1 d
H3B H 0.448(2) 0.107(2) -0.1115(14) 0.042(4) Uiso 1 1 d

loop_
_atom_site_aniso_label
_atom_site_aniso_U_11
_atom_site_aniso_U_22
_atom_site_aniso_U_33
_atom_site_aniso_U_23
_atom_site_aniso_U_13
_atom_site_aniso_U_12
O1 0.0219(3) 0.0087(2) 0.0117(2) 0.00176(16) -0.00199(18) 0.00722(19)
O2 0.0297(3) 0.0114(2) 0.0121(2) 0.00323(17) 0.0022(2) 0.0127(2)
O3 0.0380(4) 0.0187(3) 0.0133(3) -0.0034(2) -0.0074(2) 0.0152(3)
N2 0.0157(3) 0.0111(2) 0.0105(2) -0.00152(19) -0.00071(19) 0.0065(2)
N1 0.0162(3) 0.0122(3) 0.0095(2) -0.00137(19) -0.00133(19) 0.0070(2)
C6 0.0092(3) 0.0070(2) 0.0074(2) -0.00007(19) -0.00021(19) 0.0035(2)
C3 0.0093(3) 0.0074(2) 0.0084(3) 0.00011(19) 0.00052(19) 0.0037(2)
C2 0.0085(2) 0.0074(2) 0.0075(2) -0.00007(19) -0.00034(19) 0.0032(2)
C5 0.0092(3) 0.0072(2) 0.0088(3) 0.00063(19) -0.00024(19) 0.0033(2)
C7 0.0098(3) 0.0078(2) 0.0077(2) 0.00026(19) 0.00052(19) 0.0042(2)
C9 0.0109(3) 0.0079(3) 0.0100(3) -0.0009(2) -0.0006(2) 0.0037(2)
C1 0.0133(3) 0.0104(3) 0.0076(3) -0.0005(2) -0.0009(2) 0.0054(2)
C12 0.0126(3) 0.0106(3) 0.0078(3) 0.0012(2) 0.0009(2) 0.0057(2)
C4 0.0130(3) 0.0086(3) 0.0100(3) -0.0010(2) 0.0004(2) 0.0051(2)
C8 0.0117(3) 0.0084(3) 0.0085(3) 0.00128(19) 0.0013(2) 0.0053(2)
C11 0.0111(3) 0.0122(3) 0.0076(3) -0.0005(2) 0.00008(19) 0.0049(2)
C10 0.0101(3) 0.0097(3) 0.0094(3) -0.0020(2) -0.0006(2) 0.0033(2)
C14 0.0201(3) 0.0185(3) 0.0073(3) -0.0005(2) -0.0006(2) 0.0088(3)
C13 0.0177(3) 0.0113(3) 0.0126(3) -0.0046(2) -0.0013(2) 0.0046(2)

loop_
_atom_type_symbol
_atom_type_description
_atom_type_scat_dispersion_real
_atom_type_scat_dispersion_imag
_atom_type_scat_source
C C 0.0033 0.0016 'International Tables Vol C Tables 4.2.6.8 and 6.1.1.4'
H H 0.0000 0.0000 'International Tables Vol C Tables 4.2.6.8 and 6.1.1.4'
N N 0.0061 0.0033 'International Tables Vol C Tables 4.2.6.8 and 6.1.1.4'
O O 0.0106 0.0060 'International Tables Vol C Tables 4.2.6.8 and 6.1.1.4'

loop_
_geom_angle_atom_site_label_1
_geom_angle_atom_site_label_2
_geom_angle_atom_site_label_3
_geom_angle
H3A O3 H3B 104.6(15)
C4 N2 N1 120.03(6)
C1 N1 N2 119.94(6)
C9 C6 C7 119.54(6)
C9 C6 C5 119.11(6)
C7 C6 C5 121.34(6)
C2 C3 C4 117.62(6)
C2 C3 C8 121.66(6)
C4 C3 C8 120.72(6)
C3 C2 C1 117.48(6)
C3 C2 C5 121.66(6)
C1 C2 C5 120.86(6)
O1 C5 C6 122.79(6)
O1 C5 C2 120.29(6)
C6 C5 C2 116.91(5)
C12 C7 C6 119.34(6)
C12 C7 C8 119.24(6)
C6 C7 C8 121.42(6)
C10 C9 C6 121.15(6)
C10 C9 H9 118.3(8)
C6 C9 H9 120.5(8)
N1 C1 C2 122.46(6)
N1 C1 H1 114.5(8)
C2 C1 H1 122.9(8)
C11 C12 C7 121.30(6)
C11 C12 H12 120.6(8)
C7 C12 H12 118.1(8)
N2 C4 C3 122.45(6)
N2 C4 H4 116.7(8)
C3 C4 H4 120.9(8)
O2 C8 C7 122.74(6)
O2 C8 C3 120.31(6)
C7 C8 C3 116.94(6)
C12 C11 C10 119.39(6)
C12 C11 C14 120.02(6)
C10 C11 C14 120.58(6)
C9 C10 C11 119.27(6)
C9 C10 C13 120.22(6)
C11 C10 C13 120.52(6)
C11 C14 H14A 109.8(7)
C11 C14 H14B 109.6(8)
H14A C14 H14B 109.1(11)
C11 C14 H14C 108.9(8)
H14A C14 H14C 110.0(11)
H14B C14 H14C 109.5(11)
C10 C13 H13A 111.1(7)
C10 C13 H13B 110.0(8)
H13A C13 H13B 108.0(11)
C10 C13 H13C 109.6(8)
H13A C13 H13C 109.4(10)
H13B C13 H13C 108.7(11)

loop_
_geom_bond_atom_site_label_1
_geom_bond_atom_site_label_2
_geom_bond_distance
O1 C5 1.2207(8)
O2 C8 1.2209(8)
O3 H3A 0.827(17)
O3 H3B 0.851(16)
N2 C4 1.3288(9)
N2 N1 1.3502(9)
N1 C1 1.3313(9)
C6 C9 1.3955(9)
C6 C7 1.4073(9)
C6 C5 1.4821(9)
C3 C2 1.3807(9)
C3 C4 1.4041(9)
C3 C8 1.4955(9)
C2 C1 1.4045(9)
C2 C5 1.4929(9)
C7 C12 1.3971(9)
C7 C8 1.4775(9)
C9 C10 1.3949(9)
C9 H9 0.955(14)
C1 H1 0.945(13)
C12 C11 1.3904(10)
C12 H12 0.969(13)
C4 H4 0.981(13)
C11 C10 1.4157(10)
C11 C14 1.5031(10)
C10 C13 1.5029(10)
C14 H14A 0.989(13)
C14 H14B 0.986(14)
C14 H14C 0.960(14)
C13 H13A 1.006(13)
C13 H13B 0.970(13)
C13 H13C 0.973(13)

loop_
_geom_torsion_atom_site_label_1
_geom_torsion_atom_site_label_2
_geom_torsion_atom_site_label_3
_geom_torsion_atom_site_label_4
_geom_torsion
C4 N2 N1 C1 0.77(10)
C4 C3 C2 C1 1.30(10)
C8 C3 C2 C1 -178.47(6)
C4 C3 C2 C5 -179.27(6)
C8 C3 C2 C5 0.96(10)
C9 C6 C5 O1 -1.85(10)
C7 C6 C5 O1 176.87(6)
C9 C6 C5 C2 178.79(6)
C7 C6 C5 C2 -2.49(9)
C3 C2 C5 O1 -178.91(6)
C1 C2 C5 O1 0.50(10)
C3 C2 C5 C6 0.47(10)
C1 C2 C5 C6 179.87(6)
C9 C6 C7 C12 1.16(10)
C5 C6 C7 C12 -177.55(6)
C9 C6 C7 C8 -178.21(6)
C5 C6 C7 C8 3.07(10)
C7 C6 C9 C10 -0.34(10)
C5 C6 C9 C10 178.40(6)
N2 N1 C1 C2 0.09(11)
C3 C2 C1 N1 -1.14(11)
C5 C2 C1 N1 179.43(6)
C6 C7 C12 C11 -1.22(10)
C8 C7 C12 C11 178.17(6)
N1 N2 C4 C3 -0.56(11)
C2 C3 C4 N2 -0.51(10)
C8 C3 C4 N2 179.26(6)
C12 C7 C8 O2 -1.86(11)
C6 C7 C8 O2 177.52(7)
C12 C7 C8 C3 179.06(6)
C6 C7 C8 C3 -1.57(10)
C2 C3 C8 O2 -179.57(6)
C4 C3 C8 O2 0.67(10)
C2 C3 C8 C7 -0.46(10)
C4 C3 C8 C7 179.78(6)
C7 C12 C11 C10 0.42(11)
C7 C12 C11 C14 -179.52(6)
C6 C9 C10 C11 -0.45(10)
C6 C9 C10 C13 179.65(6)
C12 C11 C10 C9 0.41(10)
C14 C11 C10 C9 -179.64(6)
C12 C11 C10 C13 -179.69(6)
C14 C11 C10 C13 0.26(11)
